data_2207114
loop_
_publ_author_name
'Davis, Rohan A.'
'Carroll, Anthony R.'
'Quinn, Ronald J.'
'Healy, Peter C.'
'Tiekink, Edward R. T.'

_publ_section_title
;
 4-(2-Thienyl)-1<i>H</i>-pyrrole-2-carbaldehyde
;
_journal_issue 10
_journal_name_full 'Acta Crystallographica Section E'
_journal_page_first o3401
_journal_page_last o3402
_journal_paper_doi 10.1107/S1600536805029636
_journal_volume 61
_journal_year 2005
_chemical_formula_iupac 'C9 H7 N O S'
_chemical_formula_moiety 'C9 H7 N O S'
_chemical_formula_sum 'C9 H7 N O S'
_chemical_formula_weight 177.22
_chemical_name_systematic
;
 ?
;
_space_group_IT_number 14
_symmetry_cell_setting monoclinic
_symmetry_space_group_name_Hall '-P 2ybc'
_symmetry_space_group_name_H-M 'P 1 21/c 1'
_atom_sites_solution_hydrogens geom
_atom_sites_solution_primary direct
_atom_sites_solution_secondary difmap
_audit_creation_method SHELXL-97
_cell_angle_alpha 90
_cell_angle_beta 96.640(10)
_cell_angle_gamma 90
_cell_formula_units_Z 4
_cell_length_a 6.303(2)
_cell_length_b 7.745(3)
_cell_length_c 17.4240(10)
_cell_measurement_reflns_used 25
_cell_measurement_temperature 293(2)
_cell_measurement_theta_max 18.5
_cell_measurement_theta_min 11.4
_cell_volume 844.9(4)
_computing_cell_refinement 'MSC/AFC Diffractometer Control'
_computing_data_collection 'MSC/AFC Diffractometer Control (Molecular Structure Corporation, 1996)'
_computing_data_reduction 'teXsan for Windows (Molecular Structure Corporation, 1999)'
_computing_molecular_graphics 'ORTEPII (Johnson, 1976)'
_computing_publication_material 'teXsan for Windows'
_computing_structure_refinement 'SHELXL97 (Sheldrick, 1997)'
_computing_structure_solution 'SIR92 (Altomare et al., 1994)'
_diffrn_ambient_temperature 293(2)
_diffrn_measured_fraction_theta_full 0.997
_diffrn_measured_fraction_theta_max 0.997
_diffrn_measurement_device_type 'Rigaku AFC-7R diffractometer'
_diffrn_measurement_method '\w--2\q scans'
_diffrn_radiation_monochromator graphite
_diffrn_radiation_source 'fine-focus sealed tube'
_diffrn_radiation_type MoK\a
_diffrn_radiation_wavelength 0.71069
_diffrn_reflns_av_R_equivalents 0.020
_diffrn_reflns_av_sigmaI/netI 0.050
_diffrn_reflns_limit_h_max 7
_diffrn_reflns_limit_h_min 0
_diffrn_reflns_limit_k_max 9
_diffrn_reflns_limit_k_min 0
_diffrn_reflns_limit_l_max 20
_diffrn_reflns_limit_l_min -20
_diffrn_reflns_number 1641
_diffrn_reflns_theta_full 25.0
_diffrn_reflns_theta_max 25.0
_diffrn_reflns_theta_min 2.9
_diffrn_standards_decay_% 0
_diffrn_standards_interval_count 150
_diffrn_standards_number 3
_exptl_absorpt_coefficient_mu 0.33
_exptl_absorpt_correction_type none
_exptl_crystal_colour orange
_exptl_crystal_density_diffrn 1.393
_exptl_crystal_density_method 'not measured'
_exptl_crystal_description block
_exptl_crystal_F_000 368
_exptl_crystal_size_max 0.50
_exptl_crystal_size_mid 0.20
_exptl_crystal_size_min 0.10
_refine_diff_density_max 0.14
_refine_diff_density_min -0.23
_refine_ls_extinction_method none
_refine_ls_goodness_of_fit_ref 1.01
_refine_ls_hydrogen_treatment constr
_refine_ls_matrix_type full
_refine_ls_number_parameters 117
_refine_ls_number_reflns 1496
_refine_ls_number_restraints 0
_refine_ls_restrained_S_all 1.01
_refine_ls_R_factor_all 0.086
_refine_ls_R_factor_gt 0.036
_refine_ls_shift/su_max <0.001
_refine_ls_shift/su_mean 0.000
_refine_ls_structure_factor_coef Fsqd
_refine_ls_weighting_details 'calc w=1/[\s^2^(Fo^2^)+(0.0512P)^2^+0.0355P] where P=(Fo^2^+2Fc^2^)/3'
_refine_ls_weighting_scheme calc
_refine_ls_wR_factor_gt 0.092
_refine_ls_wR_factor_ref 0.112
_reflns_number_gt 883
_reflns_number_total 1496
_reflns_threshold_expression I>2\s(I)
_cod_data_source_file ya6265.cif
_cod_data_source_block I
_cod_original_sg_symbol_H-M 'P 21/c'
_cod_database_code 2207114
_cod_database_fobs_code 2207114

loop_
_symmetry_equiv_pos_as_xyz
'x, y, z'
'-x, y+1/2, -z+1/2'
'-x, -y, -z'
'x, -y-1/2, z-1/2'

loop_
_atom_site_label
_atom_site_fract_x
_atom_site_fract_y
_atom_site_fract_z
_atom_site_U_iso_or_equiv
_atom_site_adp_type
_atom_site_calc_flag
_atom_site_refinement_flags
_atom_site_occupancy
_atom_site_disorder_assembly
_atom_site_disorder_group
_atom_site_type_symbol
O21 -0.2026(3) 0.1625(3) 0.97144(11) 0.0770(7) Uani d . 1 . . O
N1 0.1619(3) 0.0592(3) 0.89633(11) 0.0535(6) Uani d . 1 . . N
H1 0.1728 0.0129 0.9415 0.064 Uiso calc R 1 . . H
C2 0.0042(4) 0.1706(3) 0.86715(14) 0.0478(6) Uani d . 1 . . C
C3 0.0459(4) 0.2162(3) 0.79381(14) 0.0513(6) Uani d . 1 . . C
H3 -0.0350 0.2914 0.7606 0.062 Uiso calc R 1 . . H
C4 0.2314(3) 0.1296(3) 0.77791(13) 0.0445(6) Uani d . 1 C . C
C5 0.2970(4) 0.0339(3) 0.84300(14) 0.0519(6) Uani d . 1 . . C
H5 0.4165 -0.0374 0.8491 0.062 Uiso calc R 1 . . H
C21 -0.1710(5) 0.2165(3) 0.90849(17) 0.0627(7) Uani d . 1 . . C
H21 -0.2696 0.2948 0.8849 0.075 Uiso calc R 1 . . H
C41 0.3319(4) 0.1321(3) 0.70659(14) 0.0475(6) Uani d . 1 . . C
C43 0.4045(6) 0.1631(4) 0.57259(17) 0.0738(9) Uani d . 1 . . C
H43 0.4015 0.1861 0.5201 0.089 Uiso calc R 1 A 1 H
C44 0.5702(5) 0.0897(4) 0.61421(18) 0.0711(9) Uani d . 1 C . C
H44 0.6919 0.0576 0.5922 0.085 Uiso calc R 1 B 1 H
S42 0.2045(2) 0.2100(2) 0.62231(7) 0.0596(4) Uani d P 0.795(3) C 1 S
C45 0.5520(16) 0.0616(12) 0.6966(6) 0.040(2) Uani d P 0.795(3) C 1 C
H45 0.6516 0.0124 0.7338 0.048 Uiso calc PR 0.795(3) C 1 H
S45 0.537(3) 0.068(2) 0.6940(11) 0.101(6) Uiso d P 0.205(3) C 2 S
C42 0.229(6) 0.195(5) 0.640(2) 0.101(6) Uiso d P 0.205(3) C 2 C
H42 0.0938 0.2445 0.6325 0.121 Uiso calc PR 0.205(3) C 2 H

loop_
_atom_site_aniso_label
_atom_site_aniso_U_11
_atom_site_aniso_U_22
_atom_site_aniso_U_33
_atom_site_aniso_U_12
_atom_site_aniso_U_13
_atom_site_aniso_U_23
O21 0.0865(15) 0.0901(14) 0.0591(12) 0.0290(12) 0.0291(11) 0.0184(10)
N1 0.0550(12) 0.0577(13) 0.0474(12) 0.0030(11) 0.0046(10) 0.0079(9)
C2 0.0487(14) 0.0433(13) 0.0515(14) 0.0045(11) 0.0061(11) 0.0037(11)
C3 0.0524(15) 0.0475(14) 0.0541(15) 0.0031(12) 0.0065(12) 0.0089(12)
C4 0.0435(14) 0.0392(12) 0.0507(14) -0.0006(11) 0.0050(11) -0.0010(11)
C5 0.0492(14) 0.0487(14) 0.0582(15) 0.0068(12) 0.0084(12) 0.0037(12)
C21 0.0675(18) 0.0623(16) 0.0603(17) 0.0145(14) 0.0158(14) 0.0094(14)
C41 0.0478(14) 0.0408(13) 0.0544(15) -0.0037(11) 0.0083(12) -0.0021(11)
C43 0.099(2) 0.0683(19) 0.0571(17) -0.0184(18) 0.0237(17) -0.0038(15)
C44 0.0665(19) 0.0673(19) 0.085(2) -0.0102(16) 0.0328(17) -0.0183(16)
S42 0.0601(7) 0.0676(6) 0.0519(7) 0.0052(5) 0.0094(5) 0.0081(5)
C45 0.035(2) 0.038(3) 0.049(3) -0.0019(15) 0.0111(15) -0.0053(13)

loop_
_atom_type_symbol
_atom_type_description
_atom_type_scat_dispersion_real
_atom_type_scat_dispersion_imag
_atom_type_scat_source
C C 0.0033 0.0016 'International Tables Vol C Tables 4.2.6.8 and 6.1.1.4'
H H 0.0000 0.0000 'International Tables Vol C Tables 4.2.6.8 and 6.1.1.4'
N N 0.0061 0.0033 'International Tables Vol C Tables 4.2.6.8 and 6.1.1.4'
O O 0.0106 0.0060 'International Tables Vol C Tables 4.2.6.8 and 6.1.1.4'
S S 0.1246 0.1234 'International Tables Vol C Tables 4.2.6.8 and 6.1.1.4'

loop_
_geom_angle_atom_site_label_1
_geom_angle_atom_site_label_2
_geom_angle_atom_site_label_3
_geom_angle
C5 N1 C2 109.0(2)
C5 N1 H1 125.5
C2 N1 H1 125.5
N1 C2 C3 107.3(2)
N1 C2 C21 122.6(2)
C3 C2 C21 130.0(2)
C2 C3 C4 108.2(2)
C2 C3 H3 125.9
C4 C3 H3 125.9
C5 C4 C3 105.8(2)
C5 C4 C41 126.1(2)
C3 C4 C41 128.0(2)
N1 C5 C4 109.6(2)
N1 C5 H5 125.2
C4 C5 H5 125.2
O21 C21 C2 126.0(3)
O21 C21 H21 117.0
C2 C21 H21 117.0
C42 C41 C45 112.6(16)
C42 C41 C4 121.5(15)
C45 C41 C4 125.8(4)
C42 C41 S45 110.3(17)
C45 C41 S45 2.3(12)
C4 C41 S45 128.2(8)
C42 C41 S42 0.7(16)
C45 C41 S42 112.0(4)
C4 C41 S42 122.12(19)
S45 C41 S42 109.7(8)
C44 C43 S42 114.1(2)
C44 C43 C42 102.4(12)
S42 C43 C42 11.6(13)
C44 C43 H43 123.0
S42 C43 H43 123.0
C42 C43 H43 134.6
C43 C44 S45 112.7(8)
C43 C44 C45 116.8(5)
S45 C44 C45 4.1(11)
C43 C44 H44 121.6
S45 C44 H44 125.7
C45 C44 H44 121.6
C43 S42 C41 93.55(16)
C41 C45 C44 103.6(7)
C41 C45 H45 128.2
C44 C45 H45 128.2
C44 S45 C41 110.0(12)
C41 C42 C43 105(2)
C41 C42 H42 127.7
C43 C42 H42 127.7

loop_
_geom_bond_atom_site_label_1
_geom_bond_atom_site_label_2
_geom_bond_distance
O21 C21 1.212(3)
N1 C5 1.346(3)
N1 C2 1.368(3)
N1 H1 0.8600
C2 C3 1.380(3)
C2 C21 1.431(4)
C3 C4 1.403(3)
C3 H3 0.9300
C4 C5 1.378(3)
C4 C41 1.459(3)
C5 H5 0.9300
C21 H21 0.9300
C41 C42 1.35(4)
C41 C45 1.519(11)
C41 S45 1.428(19)
C41 S42 1.701(3)
C43 C44 1.328(4)
C43 S42 1.651(4)
C43 C42 1.72(3)
C43 H43 0.9300
C44 S45 1.438(19)
C44 C45 1.469(11)
C44 H44 0.9300
C45 H45 0.9300
C42 H42 0.9300
